data_4325639
loop_
_publ_author_name
'Galina V. Romanenko'
'Ksenia Yu. Maryunina'
'Artem S. Bogomyakov'
'Renad Z. Sagdeev'
'Victor I. Ovcharenko'

_publ_section_title
;
 Relationship between the Thermally Induced Reorientations of Aromatic
 Solvate Molecules in Cu(hfac)2- Nitroxide Breathing Crystals and the
 Character of the Magnetic Anomaly
;
_journal_name_full 'Inorganic Chemistry'
_journal_page_first 6597
_journal_page_last 6609
_journal_paper_doi 10.1021/ic200444e
_journal_volume 50
_journal_year 2011
_chemical_formula_sum 'C28.5 H30 Cu F12 N4 O6'
_chemical_formula_weight 816.10
_chemical_name_systematic
; 
 ? 
;
_space_group_IT_number 2
_symmetry_cell_setting triclinic
_symmetry_space_group_name_Hall '-P 1'
_symmetry_space_group_name_H-M 'P -1'
_atom_sites_solution_hydrogens geom
_atom_sites_solution_primary direct
_atom_sites_solution_secondary difmap
_audit_creation_method SHELXL-97
_cell_angle_alpha 98.819(7)
_cell_angle_beta 107.258(7)
_cell_angle_gamma 99.278(8)
_cell_formula_units_Z 2
_cell_length_a 10.3652(11)
_cell_length_b 13.1372(12)
_cell_length_c 13.4400(13)
_cell_measurement_reflns_used 3237
_cell_measurement_temperature 200(2)
_cell_measurement_theta_max 22.33
_cell_measurement_theta_min 2.36
_cell_volume 1685.1(3)
_computing_cell_refinement 'Bruker SAINT'
_computing_data_collection 'Bruker APEX2'
_computing_data_reduction 'Bruker SAINT'
_computing_molecular_graphics 'Bruker SHELXTL'
_computing_publication_material 'Bruker SHELXTL'
_computing_structure_refinement 'SHELXL-97 (Sheldrick, 1997)'
_computing_structure_solution 'SHELXS-97 (Sheldrick, 1990)'
_diffrn_ambient_temperature 200(2)
_diffrn_measured_fraction_theta_full 0.924
_diffrn_measured_fraction_theta_max 0.924
_diffrn_measurement_device_type 'Bruker APEX-II CCD'
_diffrn_measurement_method '\f and \w scans'
_diffrn_radiation_monochromator graphite
_diffrn_radiation_source 'fine-focus sealed tube'
_diffrn_radiation_type MoK\a
_diffrn_radiation_wavelength 0.71073
_diffrn_reflns_av_R_equivalents 0.0863
_diffrn_reflns_av_sigmaI/netI 0.1412
_diffrn_reflns_limit_h_max 11
_diffrn_reflns_limit_h_min -13
_diffrn_reflns_limit_k_max 17
_diffrn_reflns_limit_k_min -16
_diffrn_reflns_limit_l_max 17
_diffrn_reflns_limit_l_min -17
_diffrn_reflns_number 20075
_diffrn_reflns_theta_full 28.36
_diffrn_reflns_theta_max 28.36
_diffrn_reflns_theta_min 2.03
_diffrn_standards_number 0
_exptl_absorpt_coefficient_mu 0.762
_exptl_absorpt_correction_T_max 0.9775
_exptl_absorpt_correction_T_min 0.7504
_exptl_absorpt_correction_type multi-scan
_exptl_crystal_colour black
_exptl_crystal_density_diffrn 1.608
_exptl_crystal_description rhomb
_exptl_crystal_F_000 828
_exptl_crystal_size_max 0.40
_exptl_crystal_size_mid 0.35
_exptl_crystal_size_min 0.03
_refine_diff_density_max 3.251
_refine_diff_density_min -0.873
_refine_diff_density_rms 0.189
_refine_ls_extinction_coef 0.0015(18)
_refine_ls_extinction_expression Fc^*^=kFc[1+0.001xFc^2^\l^3^/sin(2\q)]^-1/4^
_refine_ls_extinction_method SHELXL
_refine_ls_goodness_of_fit_ref 1.000
_refine_ls_hydrogen_treatment constr
_refine_ls_matrix_type full
_refine_ls_number_parameters 509
_refine_ls_number_reflns 7767
_refine_ls_number_restraints 0
_refine_ls_restrained_S_all 1.000
_refine_ls_R_factor_all 0.1585
_refine_ls_R_factor_gt 0.0958
_refine_ls_shift/su_max 0.008
_refine_ls_shift/su_mean 0.000
_refine_ls_structure_factor_coef Fsqd
_refine_ls_weighting_details 'calc w=1/[\s^2^(Fo^2^)+(0.1739P)^2^+0.0000P] where P=(Fo^2^+2Fc^2^)/3'
_refine_ls_weighting_scheme calc
_refine_ls_wR_factor_gt 0.2691
_refine_ls_wR_factor_ref 0.2975
_reflns_number_gt 3945
_reflns_number_total 7767
_reflns_threshold_expression >2sigma(I)
_cod_data_source_file ic200444e_si_002_44.cif
_cod_data_source_block mestyr100
_cod_original_formula_sum 'C28.50 H30 Cu F12 N4 O6'
_cod_database_code 4325639

loop_
_symmetry_equiv_pos_as_xyz
'x, y, z'
'-x, -y, -z'

loop_
_atom_site_label
_atom_site_type_symbol
_atom_site_fract_x
_atom_site_fract_y
_atom_site_fract_z
_atom_site_U_iso_or_equiv
_atom_site_adp_type
_atom_site_occupancy
_atom_site_symmetry_multiplicity
_atom_site_calc_flag
_atom_site_refinement_flags
Cu1 Cu 0.0000 0.0000 0.0000 0.0249(3) Uani 1 2 d S
O1 O 0.1296(5) -0.0861(4) -0.0510(4) 0.0373(12) Uani 1 1 d .
C1 C 0.2900(9) -0.1233(6) -0.1332(6) 0.0420(19) Uani 1 1 d .
F1 F 0.1967(6) -0.1729(4) -0.2262(4) 0.0711(16) Uani 1 1 d .
F2 F 0.318(4) -0.197(3) -0.095(2) 0.079(9) Uani 0.50 1 d P
F2S F 0.316(3) -0.199(2) -0.0677(17) 0.041(4) Uani 0.50 1 d P
F3 F 0.4031(6) -0.0827(4) -0.1499(5) 0.0826(19) Uani 1 1 d .
C2 C 0.2290(8) -0.0450(6) -0.0747(5) 0.0337(16) Uani 1 1 d .
C3 C 0.2942(8) 0.0615(5) -0.0541(5) 0.0362(17) Uani 1 1 d .
H3A H 0.3722 0.0811 -0.0760 0.043 Uiso 1 1 calc R
C4 C 0.2453(8) 0.1397(5) -0.0015(5) 0.0330(16) Uani 1 1 d .
C5 C 0.3259(8) 0.2546(6) 0.0229(6) 0.0394(18) Uani 1 1 d .
F4 F 0.3831(6) 0.2917(4) 0.1285(4) 0.081(2) Uani 1 1 d .
F5 F 0.4276(5) 0.2682(3) -0.0174(4) 0.0485(12) Uani 1 1 d .
F6 F 0.2441(5) 0.3160(4) -0.0134(6) 0.082(2) Uani 1 1 d .
O2 O 0.1434(5) 0.1295(4) 0.0308(3) 0.0358(12) Uani 1 1 d .
O1A O 0.0603(5) -0.0142(4) 0.1658(4) 0.0388(13) Uani 1 1 d .
N1A N 0.1812(7) -0.0294(4) 0.2194(5) 0.0368(15) Uani 1 1 d .
C1A C 0.1983(9) -0.1353(5) 0.2370(6) 0.0394(19) Uani 1 1 d .
C2A C 0.1296(8) -0.2198(5) 0.1349(6) 0.0431(19) Uani 1 1 d .
H2AA H 0.1772 -0.2076 0.0834 0.065 Uiso 1 1 calc R
H2AB H 0.0323 -0.2167 0.1047 0.065 Uiso 1 1 calc R
H2AC H 0.1352 -0.2896 0.1510 0.065 Uiso 1 1 calc R
C3A C 0.1307(10) -0.1584(6) 0.3197(7) 0.059(3) Uani 1 1 d .
H3AA H 0.0298 -0.1710 0.2876 0.088 Uiso 1 1 calc R
H3AB H 0.1628 -0.0979 0.3802 0.088 Uiso 1 1 calc R
H3AC H 0.1557 -0.2212 0.3445 0.088 Uiso 1 1 calc R
C4A C 0.3589(8) -0.1149(5) 0.2791(5) 0.0362(18) Uani 1 1 d .
C5A C 0.4249(8) -0.1296(6) 0.1926(6) 0.0402(18) Uani 1 1 d .
H5AA H 0.5257 -0.1161 0.2254 0.060 Uiso 1 1 calc R
H5AB H 0.4013 -0.0800 0.1460 0.060 Uiso 1 1 calc R
H5AC H 0.3903 -0.2021 0.1504 0.060 Uiso 1 1 calc R
C6A C 0.4211(10) -0.1723(6) 0.3669(6) 0.054(2) Uani 1 1 d .
H6AA H 0.5224 -0.1526 0.3892 0.081 Uiso 1 1 calc R
H6AB H 0.3900 -0.2487 0.3394 0.081 Uiso 1 1 calc R
H6AC H 0.3907 -0.1521 0.4281 0.081 Uiso 1 1 calc R
O2A O 0.5152(6) 0.0513(4) 0.3850(4) 0.0472(14) Uani 1 1 d .
N2A N 0.3933(7) 0.0024(4) 0.3259(5) 0.0379(15) Uani 1 1 d .
C7A C 0.2891(7) 0.0474(5) 0.2824(5) 0.0299(16) Uani 1 1 d .
C8A C 0.2936(8) 0.1603(5) 0.3043(5) 0.0304(16) Uani 1 1 d .
C9A C 0.4009(8) 0.2401(5) 0.3743(5) 0.0297(15) Uani 1 1 d .
H9AA H 0.4878 0.2298 0.4155 0.036 Uiso 1 1 calc R
N3A N 0.3655(6) 0.3331(4) 0.3758(4) 0.0285(13) Uani 1 1 d .
N4A N 0.2331(6) 0.3116(4) 0.3052(4) 0.0256(12) Uani 1 1 d .
C41A C 0.1625(7) 0.3984(5) 0.2875(5) 0.0270(15) Uani 1 1 d .
H41A H 0.2318 0.4619 0.2922 0.032 Uiso 1 1 calc R
H41B H 0.1236 0.4144 0.3456 0.032 Uiso 1 1 calc R
C42A C 0.0476(7) 0.3776(5) 0.1823(5) 0.0333(16) Uani 1 1 d .
H42A H 0.0847 0.3613 0.1232 0.040 Uiso 1 1 calc R
H42B H -0.0244 0.3157 0.1773 0.040 Uiso 1 1 calc R
C43A C -0.0155(8) 0.4723(5) 0.1719(5) 0.0355(17) Uani 1 1 d .
H43A H 0.0563 0.5331 0.1741 0.043 Uiso 1 1 calc R
H43B H -0.0476 0.4905 0.2334 0.043 Uiso 1 1 calc R
C44A C -0.1372(9) 0.4540(6) 0.0688(6) 0.050(2) Uani 1 1 d .
H44A H -0.1749 0.5177 0.0661 0.075 Uiso 1 1 calc R
H44B H -0.2093 0.3946 0.0666 0.075 Uiso 1 1 calc R
H44C H -0.1055 0.4379 0.0075 0.075 Uiso 1 1 calc R
C10A C 0.1885(7) 0.2083(5) 0.2624(5) 0.0289(15) Uani 1 1 d .
H10A H 0.1000 0.1746 0.2122 0.035 Uiso 1 1 calc R
Cu2 Cu 0.5000 0.5000 0.5000 0.0261(3) Uani 1 2 d S
O5 O 0.6582(5) 0.4390(3) 0.5006(3) 0.0269(10) Uani 1 1 d .
C11 C 0.8186(7) 0.3658(5) 0.4411(5) 0.0333(17) Uani 1 1 d .
F13 F 0.8831(4) 0.3659(3) 0.3698(3) 0.0445(11) Uani 1 1 d .
F14 F 0.9159(4) 0.4069(4) 0.5377(4) 0.0529(13) Uani 1 1 d .
F15 F 0.7688(5) 0.2657(3) 0.4395(3) 0.0438(11) Uani 1 1 d .
C12 C 0.7054(7) 0.4282(5) 0.4238(5) 0.0277(15) Uani 1 1 d .
C13 C 0.6620(7) 0.4610(5) 0.3287(5) 0.0303(16) Uani 1 1 d .
H13A H 0.7018 0.4420 0.2753 0.036 Uiso 1 1 calc R
C14 C 0.5620(7) 0.5210(5) 0.3087(5) 0.0302(16) Uani 1 1 d .
C15 C 0.5247(9) 0.5596(6) 0.2045(6) 0.0363(18) Uani 1 1 d .
F16 F 0.5655(16) 0.5044(18) 0.1268(16) 0.032(4) Uani 0.50 1 d P
F17 F 0.594(3) 0.6589(15) 0.218(2) 0.040(5) Uani 0.50 1 d P
F18 F 0.3903(5) 0.5524(4) 0.1638(4) 0.0613(14) Uani 1 1 d .
F16S F 0.564(3) 0.513(3) 0.137(2) 0.095(10) Uani 0.50 1 d P
F17S F 0.575(4) 0.666(3) 0.230(3) 0.079(10) Uani 0.50 1 d P
O6 O 0.4976(4) 0.5528(3) 0.3694(3) 0.0304(11) Uani 1 1 d .
C11S C -0.1522(4) -0.2546(3) -0.5164(3) 0.044(5) Uani 0.50 1 d PR
H11A H -0.2456 -0.2783 -0.5662 0.067 Uiso 0.50 1 d PR
H11B H -0.0948 -0.2975 -0.5373 0.067 Uiso 0.50 1 d PR
H11C H -0.1529 -0.2607 -0.4462 0.067 Uiso 0.50 1 d PR
C1S C -0.0918(4) -0.1350(3) -0.5155(3) 0.050(5) Uani 0.50 1 d PR
C2S C -0.1671(4) -0.0806(3) -0.5840(3) 0.087(7) Uani 0.50 1 d PR
H2SA H -0.2604 -0.1147 -0.6306 0.104 Uiso 0.50 1 d PR
C3S C -0.1075(4) 0.0230(3) -0.5850(3) 0.098(11) Uani 0.50 1 d PR
H3SA H -0.1596 0.0605 -0.6323 0.117 Uiso 0.50 1 d PR
C4S C 0.0274(4) 0.0723(3) -0.5175(3) 0.20(3) Uani 0.50 1 d PR
C5S C 0.1028(4) 0.0179(3) -0.4490(3) 0.129(17) Uani 0.50 1 d PR
H5SA H 0.1960 0.0520 -0.4023 0.155 Uiso 0.50 1 d PR
C6S C 0.0432(4) -0.0857(3) -0.4480(3) 0.104(12) Uani 0.50 1 d PR
H6SA H 0.0953 -0.1232 -0.4007 0.124 Uiso 0.50 1 d PR
C41S C 0.0768(4) 0.1954(3) -0.5248(3) 0.20(2) Uani 0.50 1 d PR
H41C H 0.0194 0.2184 -0.5835 0.239 Uiso 0.50 1 d PR
C42S C 0.1850(4) 0.2648(3) -0.4599(3) 0.145(19) Uani 0.50 1 d PR
H42E H 0.2420 0.2469 -0.4036 0.174 Uiso 0.50 1 d PR
H42C H 0.2038 0.3312 -0.4706 0.174 Uiso 0.50 1 d PR

loop_
_atom_site_aniso_label
_atom_site_aniso_U_11
_atom_site_aniso_U_22
_atom_site_aniso_U_33
_atom_site_aniso_U_23
_atom_site_aniso_U_13
_atom_site_aniso_U_12
Cu1 0.0386(7) 0.0157(5) 0.0206(6) 0.0013(4) 0.0112(5) 0.0062(5)
O1 0.053(3) 0.029(3) 0.029(3) 0.011(2) 0.013(2) 0.000(2)
C1 0.060(6) 0.027(4) 0.035(4) 0.005(3) 0.013(4) 0.003(4)
F1 0.094(4) 0.075(4) 0.035(3) -0.006(2) 0.012(3) 0.026(3)
F2 0.155(17) 0.067(11) 0.044(15) 0.039(10) 0.049(12) 0.049(10)
F2S 0.077(10) 0.034(7) 0.023(9) 0.019(6) 0.014(7) 0.035(6)
F3 0.092(4) 0.038(3) 0.135(5) -0.006(3) 0.076(4) 0.010(3)
C2 0.042(4) 0.036(4) 0.018(3) 0.008(3) 0.003(3) 0.008(3)
C3 0.053(5) 0.029(4) 0.028(3) 0.006(3) 0.018(3) 0.004(3)
C4 0.047(5) 0.026(4) 0.022(3) 0.006(3) 0.009(3) 0.001(3)
C5 0.050(5) 0.032(4) 0.033(4) 0.002(3) 0.013(4) 0.004(4)
F4 0.135(5) 0.051(3) 0.037(3) -0.014(2) 0.038(3) -0.036(3)
F5 0.063(3) 0.034(2) 0.055(3) 0.011(2) 0.032(2) 0.006(2)
F6 0.058(3) 0.038(3) 0.158(6) 0.044(3) 0.033(4) 0.015(3)
O2 0.051(3) 0.032(3) 0.025(2) 0.0006(19) 0.018(2) 0.005(2)
O1A 0.050(3) 0.024(2) 0.049(3) 0.000(2) 0.029(3) 0.009(2)
N1A 0.050(4) 0.019(3) 0.047(4) 0.001(2) 0.025(3) 0.010(3)
C1A 0.076(6) 0.017(3) 0.040(4) 0.008(3) 0.035(4) 0.016(3)
C2A 0.065(6) 0.023(4) 0.049(5) 0.008(3) 0.028(4) 0.012(4)
C3A 0.100(7) 0.035(4) 0.065(6) 0.017(4) 0.057(5) 0.018(5)
C4A 0.070(6) 0.014(3) 0.030(4) 0.006(3) 0.020(4) 0.015(3)
C5A 0.061(5) 0.034(4) 0.033(4) 0.007(3) 0.021(4) 0.022(4)
C6A 0.116(8) 0.031(4) 0.030(4) 0.010(3) 0.032(5) 0.034(4)
O2A 0.064(4) 0.034(3) 0.038(3) 0.004(2) 0.007(3) 0.018(3)
N2A 0.059(4) 0.026(3) 0.030(3) 0.005(2) 0.017(3) 0.014(3)
C7A 0.047(4) 0.016(3) 0.033(4) 0.006(3) 0.020(3) 0.012(3)
C8A 0.053(5) 0.019(3) 0.025(3) 0.003(3) 0.020(3) 0.013(3)
C9A 0.044(4) 0.020(3) 0.030(3) 0.009(3) 0.016(3) 0.010(3)
N3A 0.041(4) 0.017(3) 0.029(3) 0.008(2) 0.011(3) 0.008(2)
N4A 0.041(3) 0.015(2) 0.023(3) 0.003(2) 0.011(2) 0.009(2)
C41A 0.040(4) 0.016(3) 0.027(3) 0.002(2) 0.014(3) 0.008(3)
C42A 0.039(4) 0.021(3) 0.035(4) 0.002(3) 0.006(3) 0.008(3)
C43A 0.053(5) 0.023(3) 0.030(4) 0.006(3) 0.012(3) 0.012(3)
C44A 0.059(6) 0.037(4) 0.046(5) 0.009(4) 0.003(4) 0.016(4)
C10A 0.040(4) 0.022(3) 0.022(3) -0.001(2) 0.011(3) 0.007(3)
Cu2 0.0422(8) 0.0201(6) 0.0193(6) 0.0029(4) 0.0128(5) 0.0119(5)
O5 0.043(3) 0.015(2) 0.021(2) -0.0040(16) 0.012(2) 0.0082(19)
C11 0.042(4) 0.026(4) 0.030(4) -0.002(3) 0.011(3) 0.011(3)
F13 0.055(3) 0.041(2) 0.051(3) 0.013(2) 0.031(2) 0.020(2)
F14 0.045(3) 0.056(3) 0.045(3) -0.009(2) -0.001(2) 0.026(2)
F15 0.064(3) 0.025(2) 0.054(3) 0.0128(19) 0.029(2) 0.018(2)
C12 0.038(4) 0.016(3) 0.026(3) -0.004(2) 0.010(3) 0.008(3)
C13 0.045(4) 0.021(3) 0.028(3) 0.004(3) 0.017(3) 0.010(3)
C14 0.048(4) 0.017(3) 0.025(3) -0.001(2) 0.014(3) 0.004(3)
C15 0.060(6) 0.026(4) 0.032(4) 0.010(3) 0.023(4) 0.018(4)
F16 0.044(8) 0.043(9) 0.014(6) 0.002(5) 0.014(5) 0.018(6)
F17 0.089(13) 0.008(5) 0.031(7) 0.009(4) 0.031(8) 0.005(7)
F18 0.063(3) 0.094(4) 0.037(3) 0.031(3) 0.016(2) 0.030(3)
F16S 0.22(2) 0.069(14) 0.044(11) 0.027(9) 0.081(13) 0.076(14)
F17S 0.136(18) 0.081(17) 0.070(15) 0.047(11) 0.071(12) 0.063(12)
O6 0.046(3) 0.022(2) 0.025(2) 0.0016(18) 0.014(2) 0.011(2)
C11S 0.058(11) 0.001(6) 0.083(12) 0.009(7) 0.044(10) -0.011(7)
C1S 0.080(14) 0.036(9) 0.083(13) 0.035(9) 0.074(12) 0.038(10)
C2S 0.091(19) 0.079(17) 0.071(15) 0.011(13) -0.002(13) 0.022(14)
C3S 0.20(3) 0.039(13) 0.086(19) 0.050(13) 0.07(2) 0.021(16)
C4S 0.15(3) 0.044(12) 0.46(6) -0.09(2) 0.28(4) -0.047(15)
C5S 0.018(13) 0.11(3) 0.21(4) -0.08(2) 0.011(16) 0.020(13)
C6S 0.028(13) 0.24(4) 0.060(14) 0.019(19) 0.035(11) 0.043(18)
C41S 0.25(5) 0.15(3) 0.38(6) 0.13(4) 0.30(5) 0.10(3)
C42S 0.063(17) 0.28(5) 0.055(15) -0.05(2) 0.003(14) 0.05(2)

loop_
_atom_type_symbol
_atom_type_description
_atom_type_scat_dispersion_real
_atom_type_scat_dispersion_imag
_atom_type_scat_source
C C 0.0033 0.0016 'International Tables Vol C Tables 4.2.6.8 and 6.1.1.4'
H H 0.0000 0.0000 'International Tables Vol C Tables 4.2.6.8 and 6.1.1.4'
N N 0.0061 0.0033 'International Tables Vol C Tables 4.2.6.8 and 6.1.1.4'
O O 0.0106 0.0060 'International Tables Vol C Tables 4.2.6.8 and 6.1.1.4'
F F 0.0171 0.0103 'International Tables Vol C Tables 4.2.6.8 and 6.1.1.4'
Cu Cu 0.3201 1.2651 'International Tables Vol C Tables 4.2.6.8 and 6.1.1.4'

loop_
_geom_angle_atom_site_label_1
_geom_angle_atom_site_label_2
_geom_angle_atom_site_label_3
_geom_angle
_geom_angle_site_symmetry_1
_geom_angle_site_symmetry_3
O2 Cu1 O2 180.0 2 .
O2 Cu1 O1 88.88(18) 2 2
O2 Cu1 O1 91.12(18) . 2
O2 Cu1 O1 91.12(18) 2 .
O2 Cu1 O1 88.88(18) . .
O1 Cu1 O1 180.0 2 .
O2 Cu1 O1A 87.03(18) 2 .
O2 Cu1 O1A 92.97(18) . .
O1 Cu1 O1A 80.92(18) 2 .
O1 Cu1 O1A 99.08(18) . .
O2 Cu1 O1A 92.97(18) 2 2
O2 Cu1 O1A 87.03(18) . 2
O1 Cu1 O1A 99.08(18) 2 2
O1 Cu1 O1A 80.92(18) . 2
O1A Cu1 O1A 180.0 . 2
C2 O1 Cu1 123.0(5) . .
F2 C1 F3 103.4(19) . .
F2 C1 F1 100.6(18) . .
F3 C1 F1 108.4(7) . .
F2 C1 F2S 13(2) . .
F3 C1 F2S 110.2(13) . .
F1 C1 F2S 108.0(12) . .
F2 C1 C2 118.2(15) . .
F3 C1 C2 115.4(6) . .
F1 C1 C2 109.6(7) . .
F2S C1 C2 105.0(11) . .
O1 C2 C3 129.4(7) . .
O1 C2 C1 114.4(6) . .
C3 C2 C1 116.1(7) . .
C2 C3 C4 120.5(7) . .
O2 C4 C3 128.8(6) . .
O2 C4 C5 113.5(6) . .
C3 C4 C5 117.7(6) . .
F6 C5 F5 106.9(6) . .
F6 C5 F4 106.9(7) . .
F5 C5 F4 106.5(6) . .
F6 C5 C4 111.1(6) . .
F5 C5 C4 114.4(6) . .
F4 C5 C4 110.5(6) . .
C4 O2 Cu1 126.4(4) . .
N1A O1A Cu1 124.4(4) . .
O1A N1A C7A 124.8(6) . .
O1A N1A C1A 120.8(6) . .
C7A N1A C1A 112.6(6) . .
N1A C1A C3A 106.8(6) . .
N1A C1A C2A 111.8(6) . .
C3A C1A C2A 109.5(6) . .
N1A C1A C4A 99.7(5) . .
C3A C1A C4A 113.9(7) . .
C2A C1A C4A 114.5(6) . .
N2A C4A C5A 106.5(6) . .
N2A C4A C6A 109.0(6) . .
C5A C4A C6A 110.1(6) . .
N2A C4A C1A 99.9(5) . .
C5A C4A C1A 114.5(6) . .
C6A C4A C1A 115.9(6) . .
O2A N2A C7A 125.7(6) . .
O2A N2A C4A 121.9(6) . .
C7A N2A C4A 111.3(6) . .
N2A C7A N1A 108.1(6) . .
N2A C7A C8A 124.9(6) . .
N1A C7A C8A 126.9(7) . .
C10A C8A C9A 105.9(6) . .
C10A C8A C7A 126.2(6) . .
C9A C8A C7A 127.8(7) . .
N3A C9A C8A 110.7(6) . .
C9A N3A N4A 105.2(5) . .
C9A N3A Cu2 125.7(5) . .
N4A N3A Cu2 128.5(4) . .
C10A N4A N3A 110.9(5) . .
C10A N4A C41A 129.9(6) . .
N3A N4A C41A 119.2(5) . .
N4A C41A C42A 114.9(5) . .
C43A C42A C41A 110.3(5) . .
C42A C43A C44A 112.7(6) . .
N4A C10A C8A 107.4(6) . .
O5 Cu2 O5 179.998(1) 2_666 .
O5 Cu2 O6 87.64(17) 2_666 .
O5 Cu2 O6 92.36(17) . .
O5 Cu2 O6 92.36(17) 2_666 2_666
O5 Cu2 O6 87.64(17) . 2_666
O6 Cu2 O6 180.0(3) . 2_666
O5 Cu2 N3A 95.68(17) 2_666 .
O5 Cu2 N3A 84.32(17) . .
O6 Cu2 N3A 84.82(16) . .
O6 Cu2 N3A 95.18(16) 2_666 .
O5 Cu2 N3A 84.32(17) 2_666 2_666
O5 Cu2 N3A 95.68(17) . 2_666
O6 Cu2 N3A 95.18(16) . 2_666
O6 Cu2 N3A 84.82(16) 2_666 2_666
N3A Cu2 N3A 179.999(1) . 2_666
C12 O5 Cu2 124.4(4) . .
F13 C11 F15 107.2(5) . .
F13 C11 F14 106.9(6) . .
F15 C11 F14 107.2(6) . .
F13 C11 C12 114.0(6) . .
F15 C11 C12 111.4(6) . .
F14 C11 C12 109.9(5) . .
O5 C12 C13 128.2(6) . .
O5 C12 C11 112.7(6) . .
C13 C12 C11 119.0(6) . .
C12 C13 C14 122.1(6) . .
O6 C14 C13 127.8(6) . .
O6 C14 C15 112.9(6) . .
C13 C14 C15 119.3(6) . .
F16S C15 F18 108.7(15) . .
F16S C15 F17 101(2) . .
F18 C15 F17 110.3(17) . .
F16S C15 F17S 113(2) . .
F18 C15 F17S 102.2(19) . .
F17 C15 F17S 13(3) . .
F16S C15 F16 2(2) . .
F18 C15 F16 107.3(8) . .
F17 C15 F16 102.7(16) . .
F17S C15 F16 114.8(19) . .
F16S C15 C14 113.2(16) . .
F18 C15 C14 111.8(6) . .
F17 C15 C14 111.1(12) . .
F17S C15 C14 107.0(17) . .
F16 C15 C14 113.2(11) . .
C14 O6 Cu2 123.1(4) . .
C42S C11S C41S 147.2(16) 2_554 2_554
C42S C11S C1S 108.4(11) 2_554 .
C41S C11S C1S 38.8(5) 2_554 .
C4S C1S C41S 113.9(8) 2_554 2_554
C4S C1S C2S 88.3(5) 2_554 .
C41S C1S C2S 155.8(4) 2_554 .
C4S C1S C6S 32.9(5) 2_554 .
C41S C1S C6S 84.2(4) 2_554 .
C2S C1S C6S 119.6 . .
C4S C1S C11S 149.8(5) 2_554 .
C41S C1S C11S 35.9(4) 2_554 .
C2S C1S C11S 121.2 . .
C6S C1S C11S 119.2 . .
C4S C1S C5S 55.1(4) 2_554 2_554
C41S C1S C5S 166.0(7) 2_554 2_554
C2S C1S C5S 33.2(3) . 2_554
C6S C1S C5S 86.9(3) . 2_554
C11S C1S C5S 153.8(3) . 2_554
C4S C1S C42S 161.5(8) 2_554 2_554
C41S C1S C42S 47.8(3) 2_554 2_554
C2S C1S C42S 109.4(3) . 2_554
C6S C1S C42S 130.7(3) . 2_554
C11S C1S C42S 11.9(3) . 2_554
C5S C1S C42S 142.4(5) 2_554 2_554
C5S C2S C1S 91.7(5) 2_554 .
C5S C2S C3S 29.6(5) 2_554 .
C1S C2S C3S 119.6 . .
C5S C2S C4S 57.5(4) 2_554 2_554
C1S C2S C4S 34.2(3) . 2_554
C3S C2S C4S 85.8(3) . 2_554
C5S C3S C6S 113.1(10) 2_554 2_554
C5S C3S C2S 37.2(6) 2_554 .
C6S C3S C2S 150.4(5) 2_554 .
C5S C3S C4S 85.8(6) 2_554 .
C6S C3S C4S 32.9(5) 2_554 .
C2S C3S C4S 120.9 . .
C6S C4S C1S 108.5(8) 2_554 2_554
C6S C4S C5S 153.6(5) 2_554 .
C1S C4S C5S 91.7(5) 2_554 .
C6S C4S C3S 38.6(5) 2_554 .
C1S C4S C3S 147.1(5) 2_554 .
C5S C4S C3S 119.6 . .
C6S C4S C5S 64.7(5) 2_554 2_554
C1S C4S C5S 162.8(7) 2_554 2_554
C5S C4S C5S 91.0(3) . 2_554
C3S C4S C5S 29.2(3) . 2_554
C6S C4S C2S 159.2(7) 2_554 2_554
C1S C4S C2S 57.5(4) 2_554 2_554
C5S C4S C2S 34.2(3) . 2_554
C3S C4S C2S 152.7(3) . 2_554
C5S C4S C2S 123.5(5) 2_554 2_554
C6S C4S C41S 76.9(5) 2_554 .
C1S C4S C41S 35.1(5) 2_554 .
C5S C4S C41S 126.2 . .
C3S C4S C41S 114.1 . .
C5S C4S C41S 141.6(3) 2_554 .
C2S C4S C41S 92.2(3) 2_554 .
C3S C5S C2S 113.1(10) 2_554 2_554
C3S C5S C4S 151.8(6) 2_554 .
C2S C5S C4S 88.3(5) 2_554 .
C3S C5S C6S 37.2(6) 2_554 .
C2S C5S C6S 150.4(5) 2_554 .
C4S C5S C6S 119.6 . .
C3S C5S C4S 65.0(5) 2_554 2_554
C2S C5S C4S 162.8(7) 2_554 2_554
C4S C5S C4S 89.0(3) . 2_554
C6S C5S C4S 31.2(3) . 2_554
C3S C5S C1S 159.8(8) 2_554 2_554
C2S C5S C1S 55.1(4) 2_554 2_554
C4S C5S C1S 33.2(3) . 2_554
C6S C5S C1S 151.7(3) . 2_554
C4S C5S C1S 120.5(5) 2_554 2_554
C4S C6S C3S 108.5(8) 2_554 2_554
C4S C6S C5S 84.1(5) 2_554 .
C3S C6S C5S 29.6(5) 2_554 .
C4S C6S C1S 38.6(5) 2_554 .
C3S C6S C1S 147.1(5) 2_554 .
C5S C6S C1S 120.9 . .
C4S C6S C41S 74.9(5) 2_554 2_554
C3S C6S C41S 164.7(7) 2_554 2_554
C5S C6S C41S 158.9(3) . 2_554
C1S C6S C41S 38.4(3) . 2_554
C11S C41S C1S 105.3(8) 2_554 2_554
C11S C41S C42S 9.1(5) 2_554 .
C1S C41S C42S 96.2(4) 2_554 .
C11S C41S C4S 136.2(5) 2_554 .
C1S C41S C4S 31.0(4) 2_554 .
C42S C41S C4S 127.1 . .
C11S C41S C6S 159.4(7) 2_554 2_554
C1S C41S C6S 57.5(3) 2_554 2_554
C42S C41S C6S 151.4(3) . 2_554
C4S C41S C6S 28.2(3) . 2_554
C11S C42S C41S 23.7(11) 2_554 .
C11S C42S C1S 59.8(10) 2_554 2_554
C41S C42S C1S 36.0(3) . 2_554

loop_
_geom_bond_atom_site_label_1
_geom_bond_atom_site_label_2
_geom_bond_distance
_geom_bond_site_symmetry_2
Cu1 O2 1.969(5) 2
Cu1 O2 1.969(5) .
Cu1 O1 2.086(5) 2
Cu1 O1 2.086(5) .
Cu1 O1A 2.175(5) .
Cu1 O1A 2.175(5) 2
O1 C2 1.234(8) .
C1 F2 1.20(3) .
C1 F3 1.304(9) .
C1 F1 1.324(8) .
C1 F2S 1.44(2) .
C1 C2 1.527(10) .
C2 C3 1.400(9) .
C3 C4 1.403(9) .
C4 O2 1.252(8) .
C4 C5 1.538(9) .
C5 F6 1.305(9) .
C5 F5 1.321(9) .
C5 F4 1.341(8) .
O1A N1A 1.310(8) .
N1A C7A 1.341(9) .
N1A C1A 1.477(9) .
C1A C3A 1.521(10) .
C1A C2A 1.524(9) .
C1A C4A 1.553(11) .
C4A N2A 1.513(8) .
C4A C5A 1.518(10) .
C4A C6A 1.534(10) .
O2A N2A 1.276(8) .
N2A C7A 1.339(9) .
C7A C8A 1.457(8) .
C8A C10A 1.368(9) .
C8A C9A 1.386(9) .
C9A N3A 1.330(8) .
N3A N4A 1.373(7) .
N3A Cu2 2.460(5) .
N4A C10A 1.336(7) .
N4A C41A 1.463(8) .
C41A C42A 1.507(9) .
C42A C43A 1.502(9) .
C43A C44A 1.527(10) .
Cu2 O5 1.937(4) 2_666
Cu2 O5 1.937(4) .
Cu2 O6 1.979(4) .
Cu2 O6 1.979(4) 2_666
Cu2 N3A 2.460(5) 2_666
O5 C12 1.265(7) .
C11 F13 1.322(8) .
C11 F15 1.328(8) .
C11 F14 1.351(8) .
C11 C12 1.519(9) .
C12 C13 1.383(9) .
C13 C14 1.389(9) .
C14 O6 1.262(7) .
C14 C15 1.526(10) .
C15 F16S 1.23(3) .
C15 F18 1.318(9) .
C15 F17 1.34(2) .
C15 F17S 1.36(3) .
C15 F16 1.39(2) .
C11S C42S 0.379(8) 2_554
C11S C41S 0.967(8) 2_554
C11S C1S 1.5917 .
C1S C4S 0.925(7) 2_554
C1S C41S 1.034(8) 2_554
C1S C2S 1.3865 .
C1S C6S 1.4052 .
C1S C5S 1.689(8) 2_554
C1S C42S 1.749(7) 2_554
C2S C5S 0.924(7) 2_554
C2S C3S 1.4050 .
C2S C4S 1.643(8) 2_554
C3S C5S 0.755(8) 2_554
C3S C6S 0.924(7) 2_554
C3S C4S 1.4052 .
C4S C6S 0.805(8) 2_554
C4S C1S 0.925(7) 2_554
C4S C5S 1.3865 .
C4S C5S 1.546(8) 2_554
C4S C2S 1.643(8) 2_554
C4S C41S 1.6433 .
C5S C3S 0.755(8) 2_554
C5S C2S 0.924(7) 2_554
C5S C6S 1.4050 .
C5S C4S 1.546(8) 2_554
C5S C1S 1.689(8) 2_554
C6S C4S 0.805(8) 2_554
C6S C3S 0.924(7) 2_554
C6S C41S 1.658(7) 2_554
C41S C11S 0.967(8) 2_554
C41S C1S 1.035(8) 2_554
C41S C42S 1.3021 .
C41S C6S 1.658(7) 2_554
C42S C11S 0.379(8) 2_554
C42S C1S 1.749(7) 2_554
